data_2100295
loop_
_publ_author_name
'Hao, Xiang'
'Parkin, Sean'
'Brock, Carolyn Pratt'

_publ_section_title
;
 Three modulation patterns in four related
 [<i>M</i>(H~2~O)~2~(15-crown-5)](NO~3~)~2~ structures
;
_journal_coeditor_code BM5026
_journal_issue 6
_journal_name_full 'Acta Crystallographica Section B'
_journal_page_first 675
_journal_page_last 688
_journal_paper_doi 10.1107/S0108768105026662
_journal_volume 61
_journal_year 2005
_chemical_formula_moiety '(C10 H24 O7 Zn 2+), 2(N O3 1-)'
_chemical_formula_sum 'C10 H24 N2 O13 Zn'
_chemical_formula_weight 445.68
_chemical_name_systematic
;
 diaqua(15-crown-5)zinc(II) nitrate
;
_space_group_IT_number 14
_symmetry_cell_setting monoclinic
_symmetry_space_group_name_Hall '-P 2ybc'
_symmetry_space_group_name_H-M 'P 1 21/c 1'
_atom_sites_solution_hydrogens geom
_atom_sites_solution_primary direct
_atom_sites_solution_secondary difmap
_audit_creation_method SHELXL-97
_cell_angle_alpha 90.00
_cell_angle_beta 96.48(3)
_cell_angle_gamma 90.00
_cell_formula_units_Z 12
_cell_length_a 14.633(3)
_cell_length_b 14.034(3)
_cell_length_c 25.561(5)
_cell_measurement_reflns_used 12391
_cell_measurement_temperature 90(2)
_cell_measurement_theta_max 27.48
_cell_measurement_theta_min 1.00
_cell_volume 5215.7(19)
_computing_cell_refinement 'SCALEPACK (Otwinowski & Minor, 1997)'
_computing_data_collection 'COLLECT (Nonius, 1999)'
_computing_data_reduction 'DENZO-SMN (Otwinowski & Minor, 1997)'
_computing_molecular_graphics 'XP in Siemens SHELXTL (Sheldrick, 1994)'
_computing_publication_material
;
SHELX97-2 (Sheldrick, 1997) and local procedures
;
_computing_structure_refinement 'SHELXL-97 (Sheldrick, 1997)'
_computing_structure_solution 'SHELXS-97 (Sheldrick, 1997)'
_diffrn_ambient_temperature 90(2)
_diffrn_detector_area_resol_mean 18
_diffrn_measured_fraction_theta_full 1.000
_diffrn_measured_fraction_theta_max 1.000
_diffrn_measurement_device_type 'Nonius KappaCCD diffractometer'
_diffrn_measurement_method '\w scans at fixed \c = 55\%'
_diffrn_radiation_monochromator graphite
_diffrn_radiation_source 'fine-focus sealed tube'
_diffrn_radiation_type MoK\a
_diffrn_radiation_wavelength 0.71073
_diffrn_reflns_av_R_equivalents 0.0352
_diffrn_reflns_av_sigmaI/netI 0.0531
_diffrn_reflns_limit_h_max 17
_diffrn_reflns_limit_h_min -17
_diffrn_reflns_limit_k_max 16
_diffrn_reflns_limit_k_min -16
_diffrn_reflns_limit_l_max 30
_diffrn_reflns_limit_l_min -30
_diffrn_reflns_number 17973
_diffrn_reflns_theta_full 25.00
_diffrn_reflns_theta_max 25.00
_diffrn_reflns_theta_min 1.40
_diffrn_standards_decay_% <1
_exptl_absorpt_coefficient_mu 1.484
_exptl_absorpt_correction_T_max 0.8658
_exptl_absorpt_correction_T_min 0.7556
_exptl_absorpt_correction_type multi-scan
_exptl_absorpt_process_details 'SCALEPACK (Otwinowski & Minor, 1997)'
_exptl_crystal_colour colourless
_exptl_crystal_density_diffrn 1.703
_exptl_crystal_density_method 'not measured'
_exptl_crystal_description block
_exptl_crystal_F_000 2784
_exptl_crystal_size_max 0.20
_exptl_crystal_size_mid 0.10
_exptl_crystal_size_min 0.10
_refine_diff_density_max 0.362
_refine_diff_density_min -0.563
_refine_ls_extinction_method none
_refine_ls_goodness_of_fit_ref 0.931
_refine_ls_hydrogen_treatment mixed
_refine_ls_matrix_type full
_refine_ls_number_parameters 740
_refine_ls_number_reflns 9195
_refine_ls_number_restraints 18
_refine_ls_restrained_S_all 0.932
_refine_ls_R_factor_all 0.0827
_refine_ls_R_factor_gt 0.0333
_refine_ls_shift/su_max 0.001
_refine_ls_shift/su_mean 0.000
_refine_ls_structure_factor_coef Fsqd
_refine_ls_weighting_details 'calc w=1/[\s^2^(Fo^2^)+(0.0357P)^2^+0.0000P] where P=(Fo^2^+2Fc^2^)/3'
_refine_ls_weighting_scheme calc
_refine_ls_wR_factor_gt 0.0696
_refine_ls_wR_factor_ref 0.0847
_reflns_number_gt 5267
_reflns_number_total 9195
_reflns_threshold_expression >2\s(I)
_cod_data_source_file bm5026.cif
_cod_data_source_block k04160
_cod_original_cell_volume 5215.6(18)
_cod_original_sg_symbol_H-M 'P 21/c'
_cod_database_code 2100295
_cod_database_fobs_code 2100295

loop_
_symmetry_equiv_pos_as_xyz
'x, y, z'
'-x, y+1/2, -z+1/2'
'-x, -y, -z'
'x, -y-1/2, z-1/2'

loop_
_atom_site_label
_atom_site_fract_x
_atom_site_fract_y
_atom_site_fract_z
_atom_site_U_iso_or_equiv
_atom_site_adp_type
_atom_site_calc_flag
_atom_site_refinement_flags
_atom_site_occupancy
_atom_site_disorder_assembly
_atom_site_disorder_group
_atom_site_type_symbol
Zn1_1 0.25821(2) 0.50245(2) 0.010264(11) 0.01211(10) Uani d . 1 . . Zn
O1_1 0.38284(12) 0.53168(13) -0.03328(7) 0.0147(5) Uani d . 1 . . O
O2_1 0.34591(13) 0.60490(13) 0.05861(7) 0.0155(5) Uani d . 1 . . O
O3_1 0.20258(13) 0.51231(13) 0.08765(7) 0.0152(5) Uani d . 1 . . O
O4_1 0.11710(12) 0.43312(13) -0.00045(7) 0.0168(5) Uani d . 1 . . O
O5_1 0.23807(13) 0.43404(13) -0.06534(7) 0.0165(5) Uani d . 1 . . O
O6_1 0.31878(16) 0.38233(15) 0.03826(7) 0.0192(5) Uani d D 1 . . O
H6W1_1 0.333(2) 0.3469(19) 0.0163(8) 0.029 Uiso d D 1 . . H
H6W2_1 0.338(2) 0.365(2) 0.0639(7) 0.029 Uiso d D 1 . . H
O7_1 0.20093(15) 0.62127(15) -0.02064(8) 0.0196(5) Uani d D 1 . . O
H7W1_1 0.186(2) 0.6643(17) -0.0062(10) 0.029 Uiso d D 1 . . H
H7W2_1 0.1693(18) 0.617(2) -0.0480(8) 0.029 Uiso d D 1 . . H
C1_1 0.4303(2) 0.6162(2) -0.01420(10) 0.0178(7) Uani d . 1 . . C
H1A_1 0.3953 0.6736 -0.0270 0.021 Uiso calc R 1 . . H
H1B_1 0.4920 0.6190 -0.0265 0.021 Uiso calc R 1 . . H
C2_1 0.43855(19) 0.6113(2) 0.04499(10) 0.0204(8) Uani d . 1 . . C
H2A_1 0.4746 0.5546 0.0579 0.024 Uiso calc R 1 . . H
H2B_1 0.4694 0.6690 0.0607 0.024 Uiso calc R 1 . . H
C3_1 0.33964(19) 0.5954(2) 0.11422(10) 0.0169(7) Uani d . 1 . . C
H3A_1 0.3688 0.6505 0.1338 0.020 Uiso calc R 1 . . H
H3B_1 0.3702 0.5362 0.1281 0.020 Uiso calc R 1 . . H
C4_1 0.23849(19) 0.5922(2) 0.11917(10) 0.0163(7) Uani d . 1 . . C
H4A_1 0.2277 0.5832 0.1564 0.020 Uiso calc R 1 . . H
H4B_1 0.2084 0.6521 0.1061 0.020 Uiso calc R 1 . . H
C5_1 0.10372(19) 0.5045(2) 0.08190(10) 0.0185(7) Uani d . 1 . . C
H5A_1 0.0752 0.5619 0.0644 0.022 Uiso calc R 1 . . H
H5B_1 0.0810 0.4976 0.1167 0.022 Uiso calc R 1 . . H
C6_1 0.0809(2) 0.4173(2) 0.04869(10) 0.0201(8) Uani d . 1 . . C
H6A_1 0.1092 0.3600 0.0664 0.024 Uiso calc R 1 . . H
H6B_1 0.0134 0.4079 0.0428 0.024 Uiso calc R 1 . . H
C7_1 0.1187(2) 0.3491(2) -0.03277(10) 0.0187(8) Uani d . 1 . . C
H7A_1 0.0557 0.3238 -0.0414 0.022 Uiso calc R 1 . . H
H7B_1 0.1572 0.2991 -0.0140 0.022 Uiso calc R 1 . . H
C8_1 0.1583(2) 0.3786(2) -0.08223(10) 0.0192(8) Uani d . 1 . . C
H8A_1 0.1751 0.3219 -0.1021 0.023 Uiso calc R 1 . . H
H8B_1 0.1132 0.4168 -0.1051 0.023 Uiso calc R 1 . . H
C9_1 0.30565(19) 0.4412(2) -0.10142(10) 0.0159(7) Uani d . 1 . . C
H9A_1 0.2759 0.4410 -0.1382 0.019 Uiso calc R 1 . . H
H9B_1 0.3491 0.3870 -0.0967 0.019 Uiso calc R 1 . . H
C10_1 0.35531(19) 0.5339(2) -0.08914(10) 0.0164(7) Uani d . 1 . . C
H10A_1 0.4097 0.5391 -0.1088 0.020 Uiso calc R 1 . . H
H10B_1 0.3141 0.5887 -0.0986 0.020 Uiso calc R 1 . . H
Zn2_2 0.24791(2) 0.49677(3) 0.328976(12) 0.01219(10) Uani d . 1 . . Zn
O1_2 0.11809(12) 0.47584(13) 0.36909(7) 0.0147(5) Uani d . 1 . . O
O2_2 0.15840(13) 0.39695(13) 0.27944(7) 0.0149(5) Uani d . 1 . . O
O3_2 0.30580(12) 0.48311(13) 0.25254(7) 0.0154(5) Uani d . 1 . . O
O4_2 0.39112(13) 0.56168(13) 0.34131(7) 0.0161(5) Uani d . 1 . . O
O5_2 0.26903(13) 0.56239(13) 0.40536(7) 0.0173(5) Uani d . 1 . . O
O6_2 0.19611(14) 0.62036(15) 0.30000(7) 0.0172(5) Uani d D 1 . . O
H6W1_2 0.1788(19) 0.6556(19) 0.3201(9) 0.026 Uiso d D 1 . . H
H6W2_2 0.1611(17) 0.617(2) 0.2754(8) 0.026 Uiso d D 1 . . H
O7_2 0.29968(15) 0.37684(15) 0.36130(8) 0.0183(5) Uani d D 1 . . O
H7W1_2 0.3344(17) 0.3799(19) 0.3876(8) 0.027 Uiso d D 1 . . H
H7W2_2 0.307(2) 0.3323(16) 0.3465(10) 0.027 Uiso d D 1 . . H
C1_2 0.0693(2) 0.3917(2) 0.35005(10) 0.0198(8) Uani d . 1 . . C
H1A_2 0.0065 0.3915 0.3610 0.024 Uiso calc R 1 . . H
H1B_2 0.1019 0.3339 0.3644 0.024 Uiso calc R 1 . . H
C2_2 0.06480(19) 0.3932(2) 0.29109(10) 0.0183(7) Uani d . 1 . . C
H2A_2 0.0340 0.3351 0.2758 0.022 Uiso calc R 1 . . H
H2B_2 0.0303 0.4497 0.2765 0.022 Uiso calc R 1 . . H
C3_2 0.16839(19) 0.4005(2) 0.22424(10) 0.0191(8) Uani d . 1 . . C
H3A_2 0.1383 0.4582 0.2079 0.023 Uiso calc R 1 . . H
H3B_2 0.1406 0.3435 0.2060 0.023 Uiso calc R 1 . . H
C4_2 0.27021(19) 0.4033(2) 0.22112(10) 0.0168(7) Uani d . 1 . . C
H4A_2 0.2993 0.3434 0.2349 0.020 Uiso calc R 1 . . H
H4B_2 0.2829 0.4114 0.1841 0.020 Uiso calc R 1 . . H
C5_2 0.40496(19) 0.4892(2) 0.25951(10) 0.0192(7) Uani d . 1 . . C
H5A_2 0.4292 0.4948 0.2250 0.023 Uiso calc R 1 . . H
H5B_2 0.4318 0.4317 0.2777 0.023 Uiso calc R 1 . . H
C6_2 0.4282(2) 0.5762(2) 0.29216(10) 0.0197(8) Uani d . 1 . . C
H6A_2 0.4957 0.5849 0.2982 0.024 Uiso calc R 1 . . H
H6B_2 0.4007 0.6335 0.2741 0.024 Uiso calc R 1 . . H
C7_2 0.3903(2) 0.6459(2) 0.37302(10) 0.0189(8) Uani d . 1 . . C
H7A_2 0.3530 0.6963 0.3538 0.023 Uiso calc R 1 . . H
H7B_2 0.4536 0.6702 0.3820 0.023 Uiso calc R 1 . . H
C8_2 0.34898(19) 0.6186(2) 0.42233(11) 0.0179(7) Uani d . 1 . . C
H8A_2 0.3935 0.5811 0.4461 0.022 Uiso calc R 1 . . H
H8B_2 0.3316 0.6762 0.4413 0.022 Uiso calc R 1 . . H
C9_2 0.19679(19) 0.5642(2) 0.43834(10) 0.0171(7) Uani d . 1 . . C
H9A_2 0.1584 0.6218 0.4313 0.021 Uiso calc R 1 . . H
H9B_2 0.2222 0.5641 0.4759 0.021 Uiso calc R 1 . . H
C10_2 0.1410(2) 0.4758(2) 0.42523(10) 0.0194(8) Uani d . 1 . . C
H10A_2 0.1771 0.4183 0.4366 0.023 Uiso calc R 1 . . H
H10B_2 0.0845 0.4766 0.4432 0.023 Uiso calc R 1 . . H
Zn3_3 0.24558(2) 0.50135(2) 0.661487(12) 0.01252(10) Uani d . 1 . . Zn
O1_3 0.12248(12) 0.46862(13) 0.70590(7) 0.0149(5) Uani d . 1 . . O
O2_3 0.16345(13) 0.39270(13) 0.61564(7) 0.0155(5) Uani d . 1 . . O
O3_3 0.29808(13) 0.49425(13) 0.58340(7) 0.0162(5) Uani d . 1 . . O
O4_3 0.38131(13) 0.58307(13) 0.66888(7) 0.0183(5) Uani d . 1 . . O
O5_3 0.26557(13) 0.56973(13) 0.73725(7) 0.0174(5) Uani d . 1 . . O
O6_3 0.17605(16) 0.61460(15) 0.63148(7) 0.0193(5) Uani d D 1 . . O
H6W1_3 0.161(2) 0.6523(18) 0.6503(9) 0.029 Uiso d D 1 . . H
H6W2_3 0.168(2) 0.627(2) 0.6037(7) 0.029 Uiso d D 1 . . H
O7_3 0.31440(15) 0.38967(16) 0.69302(8) 0.0208(5) Uani d D 1 . . O
H7W1_3 0.329(2) 0.3453(17) 0.6792(10) 0.031 Uiso d D 1 . . H
H7W2_3 0.3416(19) 0.395(2) 0.7203(8) 0.031 Uiso d D 1 . . H
C1_3 0.0785(2) 0.3808(2) 0.68808(10) 0.0221(8) Uani d . 1 . . C
H1A_3 0.0168 0.3760 0.7003 0.027 Uiso calc R 1 . . H
H1B_3 0.1158 0.3256 0.7019 0.027 Uiso calc R 1 . . H
C2_3 0.0706(2) 0.3828(2) 0.62893(10) 0.0225(8) Uani d . 1 . . C
H2A_3 0.0425 0.3231 0.6141 0.027 Uiso calc R 1 . . H
H2B_3 0.0322 0.4372 0.6150 0.027 Uiso calc R 1 . . H
C3_3 0.16881(19) 0.3978(2) 0.55972(10) 0.0178(7) Uani d . 1 . . C
H3A_3 0.1331 0.4528 0.5441 0.021 Uiso calc R 1 . . H
H3B_3 0.1446 0.3388 0.5420 0.021 Uiso calc R 1 . . H
C4_3 0.26987(19) 0.4098(2) 0.55422(10) 0.0166(7) Uani d . 1 . . C
H4A_3 0.3052 0.3538 0.5688 0.020 Uiso calc R 1 . . H
H4B_3 0.2797 0.4171 0.5167 0.020 Uiso calc R 1 . . H
C5_3 0.39486(19) 0.5152(2) 0.58569(11) 0.0213(8) Uani d . 1 . . C
H5A_3 0.4125 0.5256 0.5499 0.026 Uiso calc R 1 . . H
H5B_3 0.4319 0.4620 0.6023 0.026 Uiso calc R 1 . . H
C6_3 0.4101(2) 0.6042(2) 0.61807(10) 0.0236(8) Uani d . 1 . . C
H6A_3 0.4758 0.6224 0.6217 0.028 Uiso calc R 1 . . H
H6B_3 0.3734 0.6574 0.6012 0.028 Uiso calc R 1 . . H
C7_3 0.3738(2) 0.6661(2) 0.70116(10) 0.0205(8) Uani d . 1 . . C
H7A_3 0.3294 0.7118 0.6831 0.025 Uiso calc R 1 . . H
H7B_3 0.4343 0.6980 0.7083 0.025 Uiso calc R 1 . . H
C8_3 0.3413(2) 0.6329(2) 0.75166(11) 0.0202(8) Uani d . 1 . . C
H8A_3 0.3912 0.5992 0.7736 0.024 Uiso calc R 1 . . H
H8B_3 0.3212 0.6878 0.7719 0.024 Uiso calc R 1 . . H
C9_3 0.19655(19) 0.5646(2) 0.77257(10) 0.0150(7) Uani d . 1 . . C
H9A_3 0.1525 0.6181 0.7662 0.018 Uiso calc R 1 . . H
H9B_3 0.2250 0.5677 0.8096 0.018 Uiso calc R 1 . . H
C10_3 0.1483(2) 0.4705(2) 0.76180(10) 0.0176(7) Uani d . 1 . . C
H10A_3 0.1900 0.4168 0.7728 0.021 Uiso calc R 1 . . H
H10B_3 0.0933 0.4662 0.7809 0.021 Uiso calc R 1 . . H
N1_4 0.10262(17) 0.68233(18) -0.14156(9) 0.0157(6) Uani d . 1 . . N
O8_4 0.09713(13) 0.60670(14) -0.11578(7) 0.0197(5) Uani d . 1 . . O
O9_4 0.17279(14) 0.73506(14) -0.13169(7) 0.0230(5) Uani d . 1 . . O
O10_4 0.04091(14) 0.70513(14) -0.17637(7) 0.0251(6) Uani d . 1 . . O
N2_5 0.07943(17) 0.68780(18) 0.18339(9) 0.0170(6) Uani d . 1 . . N
O8_5 0.07016(13) 0.61494(14) 0.21130(7) 0.0201(5) Uani d . 1 . . O
O9_5 0.14113(13) 0.74741(14) 0.19912(7) 0.0212(5) Uani d . 1 . . O
O10_5 0.02986(14) 0.70014(14) 0.14160(7) 0.0240(5) Uani d . 1 . . O
N3_6 0.08159(18) 0.68777(19) 0.51227(9) 0.0186(6) Uani d . 1 . . N
O8_6 0.05045(15) 0.61113(15) 0.52683(8) 0.0342(6) Uani d . 1 . . O
O9_6 0.15784(14) 0.71792(14) 0.53563(7) 0.0237(5) Uani d . 1 . . O
O10_6 0.04176(13) 0.73448(15) 0.47573(7) 0.0248(5) Uani d . 1 . . O
N4_7 0.42536(17) 0.30867(18) 0.15750(9) 0.0167(6) Uani d . 1 . . N
O8_7 0.45255(16) 0.38176(15) 0.13643(8) 0.0351(6) Uani d . 1 . . O
O9_7 0.35447(14) 0.26649(15) 0.13552(7) 0.0258(6) Uani d . 1 . . O
O10_7 0.46499(13) 0.27721(14) 0.19915(7) 0.0247(5) Uani d . 1 . . O
N5_8 0.40960(17) 0.31575(18) 0.48080(9) 0.0157(6) Uani d . 1 . . N
O8_8 0.41508(13) 0.38863(14) 0.45253(7) 0.0197(5) Uani d . 1 . . O
O9_8 0.34573(14) 0.25648(14) 0.46812(7) 0.0220(5) Uani d . 1 . . O
O10_8 0.46404(14) 0.30282(14) 0.52061(7) 0.0240(5) Uani d . 1 . . O
N6_9 0.39767(18) 0.31952(18) 0.81310(9) 0.0170(6) Uani d . 1 . . N
O8_9 0.41554(14) 0.39554(14) 0.78942(7) 0.0220(5) Uani d . 1 . . O
O9_9 0.31877(13) 0.28233(14) 0.80273(7) 0.0199(5) Uani d . 1 . . O
O10_9 0.45534(13) 0.28318(14) 0.84635(7) 0.0217(5) Uani d . 1 . . O

loop_
_atom_site_aniso_label
_atom_site_aniso_U_11
_atom_site_aniso_U_22
_atom_site_aniso_U_33
_atom_site_aniso_U_12
_atom_site_aniso_U_13
_atom_site_aniso_U_23
Zn1_1 0.0129(2) 0.0121(2) 0.01145(17) 0.00096(17) 0.00171(15) -0.00028(16)
O1_1 0.0169(12) 0.0148(12) 0.0119(10) -0.0029(10) -0.0002(9) -0.0017(9)
O2_1 0.0129(12) 0.0185(12) 0.0154(11) 0.0000(10) 0.0031(9) -0.0023(9)
O3_1 0.0144(12) 0.0176(13) 0.0139(10) -0.0011(10) 0.0033(9) -0.0051(9)
O4_1 0.0171(12) 0.0199(13) 0.0140(10) -0.0041(10) 0.0035(9) -0.0028(9)
O5_1 0.0162(12) 0.0191(13) 0.0142(10) -0.0039(10) 0.0024(9) -0.0027(9)
O6_1 0.0278(14) 0.0182(14) 0.0113(11) 0.0095(11) 0.0012(11) 0.0010(10)
O7_1 0.0230(14) 0.0174(14) 0.0174(12) 0.0084(11) -0.0024(10) -0.0016(10)
C1_1 0.0168(18) 0.0153(19) 0.0223(17) -0.0059(15) 0.0064(14) -0.0038(14)
C2_1 0.0138(18) 0.024(2) 0.0233(17) -0.0026(16) 0.0033(15) -0.0073(15)
C3_1 0.0230(19) 0.0169(19) 0.0104(15) -0.0010(15) 0.0002(14) -0.0025(13)
C4_1 0.024(2) 0.0140(18) 0.0113(15) -0.0003(15) 0.0036(14) -0.0038(13)
C5_1 0.0143(17) 0.029(2) 0.0140(14) -0.0009(16) 0.0086(13) 0.0004(15)
C6_1 0.0200(19) 0.024(2) 0.0175(16) -0.0087(16) 0.0075(14) -0.0013(14)
C7_1 0.022(2) 0.017(2) 0.0175(16) -0.0058(16) 0.0018(14) -0.0043(14)
C8_1 0.022(2) 0.0153(19) 0.0194(17) -0.0003(15) -0.0004(15) -0.0038(14)
C9_1 0.0153(18) 0.021(2) 0.0120(15) 0.0014(15) 0.0037(14) 0.0007(14)
C10_1 0.0186(18) 0.0196(19) 0.0119(15) -0.0022(16) 0.0050(14) 0.0018(13)
Zn2_2 0.01263(19) 0.0114(2) 0.01266(17) 0.00049(15) 0.00197(14) -0.00005(14)
O1_2 0.0165(12) 0.0169(12) 0.0107(10) -0.0036(10) 0.0011(9) -0.0005(9)
O2_2 0.0131(12) 0.0211(12) 0.0113(10) -0.0014(10) 0.0046(9) -0.0007(9)
O3_2 0.0127(12) 0.0181(13) 0.0155(10) -0.0041(10) 0.0020(9) -0.0034(9)
O4_2 0.0191(12) 0.0161(12) 0.0138(10) -0.0037(10) 0.0047(9) -0.0015(9)
O5_2 0.0162(12) 0.0203(13) 0.0158(10) -0.0047(10) 0.0038(9) -0.0066(9)
O6_2 0.0234(14) 0.0150(14) 0.0127(12) 0.0043(11) 0.0001(10) -0.0022(10)
O7_2 0.0239(14) 0.0143(14) 0.0154(12) 0.0043(11) -0.0029(10) -0.0032(10)
C1_2 0.0178(18) 0.021(2) 0.0208(17) -0.0057(16) 0.0014(14) -0.0002(14)
C2_2 0.0184(19) 0.0177(19) 0.0193(16) -0.0061(15) 0.0041(14) -0.0016(14)
C3_2 0.0228(19) 0.0206(19) 0.0133(15) -0.0019(16) -0.0007(14) -0.0030(14)
C4_2 0.0198(19) 0.0156(18) 0.0155(15) 0.0029(15) 0.0043(14) -0.0038(14)
C5_2 0.0155(17) 0.026(2) 0.0166(15) -0.0020(16) 0.0044(13) 0.0008(15)
C6_2 0.0167(18) 0.027(2) 0.0161(16) -0.0058(16) 0.0062(14) -0.0006(14)
C7_2 0.0218(19) 0.0165(19) 0.0188(16) -0.0017(15) 0.0046(15) -0.0026(14)
C8_2 0.0153(18) 0.0176(19) 0.0206(17) -0.0030(15) 0.0006(14) -0.0045(14)
C9_2 0.0199(19) 0.020(2) 0.0124(15) 0.0017(16) 0.0054(14) 0.0003(14)
C10_2 0.0213(19) 0.024(2) 0.0128(15) -0.0006(16) 0.0033(14) 0.0016(14)
Zn3_3 0.01274(19) 0.0124(2) 0.01267(17) 0.00061(15) 0.00236(14) -0.00056(15)
O1_3 0.0143(11) 0.0181(12) 0.0123(10) -0.0024(10) 0.0007(9) -0.0009(9)
O2_3 0.0146(12) 0.0174(12) 0.0152(11) -0.0006(10) 0.0039(9) -0.0009(9)
O3_3 0.0157(12) 0.0181(13) 0.0149(10) 0.0017(10) 0.0016(9) -0.0016(10)
O4_3 0.0216(12) 0.0204(13) 0.0133(11) -0.0025(10) 0.0041(9) -0.0024(9)
O5_3 0.0164(12) 0.0216(13) 0.0145(10) -0.0074(10) 0.0034(9) -0.0048(9)
O6_3 0.0284(14) 0.0181(14) 0.0114(11) 0.0094(11) 0.0026(12) 0.0002(10)
O7_3 0.0271(14) 0.0191(14) 0.0153(12) 0.0084(11) -0.0010(11) -0.0014(10)
C1_3 0.026(2) 0.018(2) 0.0224(17) -0.0061(16) 0.0042(15) -0.0046(15)
C2_3 0.0202(19) 0.022(2) 0.0251(18) -0.0096(16) 0.0039(15) -0.0078(15)
C3_3 0.0209(19) 0.0176(19) 0.0146(16) 0.0009(15) 0.0004(14) -0.0064(14)
C4_3 0.0212(19) 0.0143(19) 0.0142(15) 0.0043(15) 0.0015(14) -0.0018(13)
C5_3 0.0120(17) 0.035(2) 0.0182(16) -0.0058(16) 0.0054(14) -0.0010(15)
C6_3 0.0217(19) 0.031(2) 0.0191(17) -0.0131(16) 0.0055(15) -0.0023(15)
C7_3 0.0217(19) 0.018(2) 0.0219(17) -0.0050(15) 0.0049(15) -0.0030(14)
C8_3 0.0185(19) 0.021(2) 0.0203(17) -0.0067(15) -0.0010(15) -0.0023(15)
C9_3 0.0185(18) 0.0178(19) 0.0097(15) 0.0028(15) 0.0063(14) 0.0004(13)
C10_3 0.0208(19) 0.0204(19) 0.0117(15) 0.0018(16) 0.0021(14) 0.0022(13)
N1_4 0.0177(16) 0.0157(17) 0.0140(14) 0.0035(14) 0.0032(12) -0.0029(12)
O8_4 0.0262(13) 0.0148(13) 0.0185(11) -0.0032(10) 0.0043(10) 0.0034(10)
O9_4 0.0297(14) 0.0186(13) 0.0199(12) -0.0116(11) -0.0011(10) 0.0030(10)
O10_4 0.0236(13) 0.0308(15) 0.0187(11) 0.0100(11) -0.0066(10) 0.0012(10)
N2_5 0.0179(16) 0.0157(17) 0.0183(14) 0.0031(13) 0.0056(13) -0.0005(13)
O8_5 0.0225(13) 0.0157(13) 0.0228(11) -0.0020(10) 0.0054(10) 0.0051(10)
O9_5 0.0259(13) 0.0173(13) 0.0199(11) -0.0107(11) -0.0003(10) -0.0001(10)
O10_5 0.0252(13) 0.0245(14) 0.0198(12) 0.0044(11) -0.0088(10) -0.0012(10)
N3_6 0.0238(17) 0.0175(17) 0.0160(14) 0.0018(14) 0.0084(13) -0.0034(13)
O8_6 0.0393(16) 0.0193(14) 0.0471(15) -0.0050(12) 0.0179(12) 0.0102(12)
O9_6 0.0228(13) 0.0273(14) 0.0192(11) -0.0031(11) -0.0058(10) -0.0030(10)
O10_6 0.0234(13) 0.0291(14) 0.0204(12) 0.0060(11) -0.0039(10) 0.0033(10)
N4_7 0.0217(16) 0.0132(17) 0.0160(14) 0.0048(13) 0.0053(13) -0.0033(12)
O8_7 0.0484(17) 0.0160(14) 0.0459(15) -0.0013(12) 0.0273(13) 0.0108(12)
O9_7 0.0239(14) 0.0336(15) 0.0181(12) -0.0073(11) -0.0055(10) -0.0064(10)
O10_7 0.0230(13) 0.0288(14) 0.0202(12) 0.0063(11) -0.0072(10) 0.0019(10)
N5_8 0.0185(16) 0.0157(17) 0.0135(14) 0.0016(13) 0.0046(13) -0.0042(12)
O8_8 0.0264(13) 0.0150(13) 0.0174(11) -0.0049(10) 0.0014(10) 0.0050(10)
O9_8 0.0308(13) 0.0155(13) 0.0188(11) -0.0118(11) -0.0019(10) -0.0002(9)
O10_8 0.0225(13) 0.0254(14) 0.0216(12) 0.0044(11) -0.0086(10) 0.0026(10)
N6_9 0.0219(17) 0.0168(17) 0.0128(13) 0.0007(14) 0.0040(13) -0.0051(12)
O8_9 0.0284(14) 0.0165(13) 0.0214(11) -0.0057(11) 0.0043(10) 0.0041(10)
O9_9 0.0210(13) 0.0166(13) 0.0211(11) -0.0045(10) -0.0022(10) 0.0015(9)
O10_9 0.0185(13) 0.0270(14) 0.0182(11) 0.0060(11) -0.0047(10) 0.0023(10)

loop_
_atom_type_symbol
_atom_type_description
_atom_type_scat_dispersion_real
_atom_type_scat_dispersion_imag
_atom_type_scat_source
C C 0.0033 0.0016 'International Tables Vol C Tables 4.2.6.8 and 6.1.1.4'
H H 0.0000 0.0000 'International Tables Vol C Tables 4.2.6.8 and 6.1.1.4'
N N 0.0061 0.0033 'International Tables Vol C Tables 4.2.6.8 and 6.1.1.4'
O O 0.0106 0.0060 'International Tables Vol C Tables 4.2.6.8 and 6.1.1.4'
Zn Zn 0.2839 1.4301 'International Tables Vol C Tables 4.2.6.8 and 6.1.1.4'

loop_
_geom_angle_atom_site_label_1
_geom_angle_atom_site_label_2
_geom_angle_atom_site_label_3
_geom_angle
_geom_angle_publ_flag
O7_1 Zn1_1 O6_1 177.29(8) no
O7_1 Zn1_1 O5_1 90.49(8) no
O6_1 Zn1_1 O5_1 87.44(8) no
O7_1 Zn1_1 O2_1 82.46(8) no
O6_1 Zn1_1 O2_1 98.19(8) no
O5_1 Zn1_1 O2_1 143.69(7) no
O7_1 Zn1_1 O3_1 96.93(8) no
O6_1 Zn1_1 O3_1 85.77(8) no
O5_1 Zn1_1 O3_1 143.15(7) no
O2_1 Zn1_1 O3_1 73.16(7) no
O7_1 Zn1_1 O4_1 88.54(8) no
O6_1 Zn1_1 O4_1 92.42(9) no
O5_1 Zn1_1 O4_1 70.70(7) no
O2_1 Zn1_1 O4_1 143.99(7) no
O3_1 Zn1_1 O4_1 73.45(7) no
O7_1 Zn1_1 O1_1 88.84(8) no
O6_1 Zn1_1 O1_1 88.84(8) no
O5_1 Zn1_1 O1_1 71.16(7) no
O2_1 Zn1_1 O1_1 73.12(7) no
O3_1 Zn1_1 O1_1 144.67(7) no
O4_1 Zn1_1 O1_1 141.74(7) no
C1_1 O1_1 C10_1 113.0(2) no
C1_1 O1_1 Zn1_1 111.52(15) no
C10_1 O1_1 Zn1_1 109.80(15) no
C2_1 O2_1 C3_1 114.3(2) no
C2_1 O2_1 Zn1_1 114.11(15) no
C3_1 O2_1 Zn1_1 113.20(16) no
C5_1 O3_1 C4_1 114.4(2) no
C5_1 O3_1 Zn1_1 111.59(14) no
C4_1 O3_1 Zn1_1 113.42(15) no
C6_1 O4_1 C7_1 114.0(2) no
C6_1 O4_1 Zn1_1 112.44(15) no
C7_1 O4_1 Zn1_1 110.27(16) no
C8_1 O5_1 C9_1 116.4(2) no
C8_1 O5_1 Zn1_1 122.67(16) no
C9_1 O5_1 Zn1_1 120.95(15) no
Zn1_1 O6_1 H6W1_1 115(2) no
Zn1_1 O6_1 H6W2_1 136(2) no
H6W1_1 O6_1 H6W2_1 108(2) no
Zn1_1 O7_1 H7W1_1 128(2) no
Zn1_1 O7_1 H7W2_1 118(2) no
H7W1_1 O7_1 H7W2_1 108(2) no
O1_1 C1_1 C2_1 106.5(2) no
O1_1 C1_1 H1A_1 110.4 no
C2_1 C1_1 H1A_1 110.4 no
O1_1 C1_1 H1B_1 110.4 no
C2_1 C1_1 H1B_1 110.4 no
H1A_1 C1_1 H1B_1 108.6 no
O2_1 C2_1 C1_1 106.0(2) no
O2_1 C2_1 H2A_1 110.5 no
C1_1 C2_1 H2A_1 110.5 no
O2_1 C2_1 H2B_1 110.5 no
C1_1 C2_1 H2B_1 110.5 no
H2A_1 C2_1 H2B_1 108.7 no
O2_1 C3_1 C4_1 105.0(2) no
O2_1 C3_1 H3A_1 110.7 no
C4_1 C3_1 H3A_1 110.7 no
O2_1 C3_1 H3B_1 110.7 no
C4_1 C3_1 H3B_1 110.7 no
H3A_1 C3_1 H3B_1 108.8 no
O3_1 C4_1 C3_1 106.1(2) no
O3_1 C4_1 H4A_1 110.5 no
C3_1 C4_1 H4A_1 110.5 no
O3_1 C4_1 H4B_1 110.5 no
C3_1 C4_1 H4B_1 110.5 no
H4A_1 C4_1 H4B_1 108.7 no
O3_1 C5_1 C6_1 106.0(2) no
O3_1 C5_1 H5A_1 110.5 no
C6_1 C5_1 H5A_1 110.5 no
O3_1 C5_1 H5B_1 110.5 no
C6_1 C5_1 H5B_1 110.5 no
H5A_1 C5_1 H5B_1 108.7 no
O4_1 C6_1 C5_1 106.7(2) no
O4_1 C6_1 H6A_1 110.4 no
C5_1 C6_1 H6A_1 110.4 no
O4_1 C6_1 H6B_1 110.4 no
C5_1 C6_1 H6B_1 110.4 no
H6A_1 C6_1 H6B_1 108.6 no
O4_1 C7_1 C8_1 106.8(2) no
O4_1 C7_1 H7A_1 110.4 no
C8_1 C7_1 H7A_1 110.4 no
O4_1 C7_1 H7B_1 110.4 no
C8_1 C7_1 H7B_1 110.4 no
H7A_1 C7_1 H7B_1 108.6 no
O5_1 C8_1 C7_1 105.9(2) no
O5_1 C8_1 H8A_1 110.5 no
C7_1 C8_1 H8A_1 110.5 no
O5_1 C8_1 H8B_1 110.5 no
C7_1 C8_1 H8B_1 110.5 no
H8A_1 C8_1 H8B_1 108.7 no
O5_1 C9_1 C10_1 106.2(2) no
O5_1 C9_1 H9A_1 110.5 no
C10_1 C9_1 H9A_1 110.5 no
O5_1 C9_1 H9B_1 110.5 no
C10_1 C9_1 H9B_1 110.5 no
H9A_1 C9_1 H9B_1 108.7 no
O1_1 C10_1 C9_1 105.2(2) no
O1_1 C10_1 H10A_1 110.7 no
C9_1 C10_1 H10A_1 110.7 no
O1_1 C10_1 H10B_1 110.7 no
C9_1 C10_1 H10B_1 110.7 no
H10A_1 C10_1 H10B_1 108.8 no
O7_2 Zn2_2 O6_2 177.16(8) no
O7_2 Zn2_2 O5_2 88.64(8) no
O6_2 Zn2_2 O5_2 88.54(8) no
O7_2 Zn2_2 O2_2 82.82(8) no
O6_2 Zn2_2 O2_2 99.31(8) no
O5_2 Zn2_2 O2_2 143.64(7) no
O7_2 Zn2_2 O3_2 97.31(8) no
O6_2 Zn2_2 O3_2 85.15(7) no
O5_2 Zn2_2 O3_2 143.62(7) no
O2_2 Zn2_2 O3_2 72.70(7) no
O7_2 Zn2_2 O4_2 88.83(8) no
O6_2 Zn2_2 O4_2 90.50(8) no
O5_2 Zn2_2 O4_2 70.53(7) no
O2_2 Zn2_2 O4_2 143.97(7) no
O3_2 Zn2_2 O4_2 73.73(7) no
O7_2 Zn2_2 O1_2 90.10(8) no
O6_2 Zn2_2 O1_2 88.74(8) no
O5_2 Zn2_2 O1_2 71.82(7) no
O2_2 Zn2_2 O1_2 72.92(7) no
O3_2 Zn2_2 O1_2 143.54(7) no
O4_2 Zn2_2 O1_2 142.35(6) no
C10_2 O1_2 C1_2 112.9(2) no
C10_2 O1_2 Zn2_2 109.72(16) no
C1_2 O1_2 Zn2_2 111.21(15) no
C2_2 O2_2 C3_2 114.3(2) no
C2_2 O2_2 Zn2_2 114.91(15) no
C3_2 O2_2 Zn2_2 114.85(16) no
C4_2 O3_2 C5_2 114.2(2) no
C4_2 O3_2 Zn2_2 114.03(15) no
C5_2 O3_2 Zn2_2 111.31(14) no
C7_2 O4_2 C6_2 113.9(2) no
C7_2 O4_2 Zn2_2 110.00(16) no
C6_2 O4_2 Zn2_2 111.60(15) no
C9_2 O5_2 C8_2 116.4(2) no
C9_2 O5_2 Zn2_2 120.32(16) no
C8_2 O5_2 Zn2_2 122.55(16) no
Zn2_2 O6_2 H6W1_2 116(2) no
Zn2_2 O6_2 H6W2_2 116(2) no
H6W1_2 O6_2 H6W2_2 110(2) no
Zn2_2 O7_2 H7W1_2 119(2) no
Zn2_2 O7_2 H7W2_2 125(2) no
H7W1_2 O7_2 H7W2_2 111(2) no
O1_2 C1_2 C2_2 107.0(2) no
O1_2 C1_2 H1A_2 110.3 no
C2_2 C1_2 H1A_2 110.3 no
O1_2 C1_2 H1B_2 110.3 no
C2_2 C1_2 H1B_2 110.3 no
H1A_2 C1_2 H1B_2 108.6 no
O2_2 C2_2 C1_2 105.9(2) no
O2_2 C2_2 H2A_2 110.5 no
C1_2 C2_2 H2A_2 110.5 no
O2_2 C2_2 H2B_2 110.5 no
C1_2 C2_2 H2B_2 110.5 no
H2A_2 C2_2 H2B_2 108.7 no
O2_2 C3_2 C4_2 105.4(2) no
O2_2 C3_2 H3A_2 110.7 no
C4_2 C3_2 H3A_2 110.7 no
O2_2 C3_2 H3B_2 110.7 no
C4_2 C3_2 H3B_2 110.7 no
H3A_2 C3_2 H3B_2 108.8 no
O3_2 C4_2 C3_2 106.8(2) no
O3_2 C4_2 H4A_2 110.4 no
C3_2 C4_2 H4A_2 110.4 no
O3_2 C4_2 H4B_2 110.4 no
C3_2 C4_2 H4B_2 110.4 no
H4A_2 C4_2 H4B_2 108.6 no
O3_2 C5_2 C6_2 106.2(2) no
O3_2 C5_2 H5A_2 110.5 no
C6_2 C5_2 H5A_2 110.5 no
O3_2 C5_2 H5B_2 110.5 no
C6_2 C5_2 H5B_2 110.5 no
H5A_2 C5_2 H5B_2 108.7 no
O4_2 C6_2 C5_2 106.7(2) no
O4_2 C6_2 H6A_2 110.4 no
C5_2 C6_2 H6A_2 110.4 no
O4_2 C6_2 H6B_2 110.4 no
C5_2 C6_2 H6B_2 110.4 no
H6A_2 C6_2 H6B_2 108.6 no
O4_2 C7_2 C8_2 107.0(2) no
O4_2 C7_2 H7A_2 110.3 no
C8_2 C7_2 H7A_2 110.3 no
O4_2 C7_2 H7B_2 110.3 no
C8_2 C7_2 H7B_2 110.3 no
H7A_2 C7_2 H7B_2 108.6 no
O5_2 C8_2 C7_2 106.1(2) no
O5_2 C8_2 H8A_2 110.5 no
C7_2 C8_2 H8A_2 110.5 no
O5_2 C8_2 H8B_2 110.5 no
C7_2 C8_2 H8B_2 110.5 no
H8A_2 C8_2 H8B_2 108.7 no
O5_2 C9_2 C10_2 105.9(2) no
O5_2 C9_2 H9A_2 110.6 no
C10_2 C9_2 H9A_2 110.6 no
O5_2 C9_2 H9B_2 110.6 no
C10_2 C9_2 H9B_2 110.6 no
H9A_2 C9_2 H9B_2 108.7 no
O1_2 C10_2 C9_2 106.4(2) no
O1_2 C10_2 H10A_2 110.4 no
C9_2 C10_2 H10A_2 110.4 no
O1_2 C10_2 H10B_2 110.4 no
C9_2 C10_2 H10B_2 110.4 no
H10A_2 C10_2 H10B_2 108.6 no
O7_3 Zn3_3 O6_3 178.68(8) no
O7_3 Zn3_3 O5_3 88.60(8) no
O6_3 Zn3_3 O5_3 90.14(8) no
O7_3 Zn3_3 O2_3 83.70(8) no
O6_3 Zn3_3 O2_3 97.09(8) no
O5_3 Zn3_3 O2_3 143.18(7) no
O7_3 Zn3_3 O3_3 96.80(8) no
O6_3 Zn3_3 O3_3 84.45(8) no
O5_3 Zn3_3 O3_3 143.46(7) no
O2_3 Zn3_3 O3_3 73.33(7) no
O7_3 Zn3_3 O1_3 91.82(8) no
O6_3 Zn3_3 O1_3 87.40(8) no
O5_3 Zn3_3 O1_3 71.14(7) no
O2_3 Zn3_3 O1_3 73.17(7) no
O3_3 Zn3_3 O1_3 144.18(7) no
O7_3 Zn3_3 O4_3 88.07(9) no
O6_3 Zn3_3 O4_3 91.88(9) no
O5_3 Zn3_3 O4_3 70.90(7) no
O2_3 Zn3_3 O4_3 144.24(7) no
O3_3 Zn3_3 O4_3 73.20(7) no
O1_3 Zn3_3 O4_3 142.03(7) no
C10_3 O1_3 C1_3 112.8(2) no
C10_3 O1_3 Zn3_3 110.96(15) no
C1_3 O1_3 Zn3_3 111.39(15) no
C3_3 O2_3 C2_3 113.3(2) no
C3_3 O2_3 Zn3_3 113.98(16) no
C2_3 O2_3 Zn3_3 114.46(15) no
C4_3 O3_3 C5_3 114.4(2) no
C4_3 O3_3 Zn3_3 113.30(15) no
C5_3 O3_3 Zn3_3 113.11(15) no
C7_3 O4_3 C6_3 113.5(2) no
C7_3 O4_3 Zn3_3 109.40(16) no
C6_3 O4_3 Zn3_3 111.63(15) no
C9_3 O5_3 C8_3 116.7(2) no
C9_3 O5_3 Zn3_3 120.79(15) no
C8_3 O5_3 Zn3_3 121.98(16) no
Zn3_3 O6_3 H6W1_3 119(2) no
Zn3_3 O6_3 H6W2_3 126(2) no
H6W1_3 O6_3 H6W2_3 115(3) no
Zn3_3 O7_3 H7W1_3 128(2) no
Zn3_3 O7_3 H7W2_3 118(2) no
H7W1_3 O7_3 H7W2_3 112(3) no
O1_3 C1_3 C2_3 106.5(2) no
O1_3 C1_3 H1A_3 110.4 no
C2_3 C1_3 H1A_3 110.4 no
O1_3 C1_3 H1B_3 110.4 no
C2_3 C1_3 H1B_3 110.4 no
H1A_3 C1_3 H1B_3 108.6 no
O2_3 C2_3 C1_3 105.7(2) no
O2_3 C2_3 H2A_3 110.6 no
C1_3 C2_3 H2A_3 110.6 no
O2_3 C2_3 H2B_3 110.6 no
C1_3 C2_3 H2B_3 110.6 no
H2A_3 C2_3 H2B_3 108.7 no
O2_3 C3_3 C4_3 105.1(2) no
O2_3 C3_3 H3A_3 110.7 no
C4_3 C3_3 H3A_3 110.7 no
O2_3 C3_3 H3B_3 110.7 no
C4_3 C3_3 H3B_3 110.7 no
H3A_3 C3_3 H3B_3 108.8 no
O3_3 C4_3 C3_3 105.7(2) no
O3_3 C4_3 H4A_3 110.6 no
C3_3 C4_3 H4A_3 110.6 no
O3_3 C4_3 H4B_3 110.6 no
C3_3 C4_3 H4B_3 110.6 no
H4A_3 C4_3 H4B_3 108.7 no
O3_3 C5_3 C6_3 106.0(2) no
O3_3 C5_3 H5A_3 110.5 no
C6_3 C5_3 H5A_3 110.5 no
O3_3 C5_3 H5B_3 110.5 no
C6_3 C5_3 H5B_3 110.5 no
H5A_3 C5_3 H5B_3 108.7 no
O4_3 C6_3 C5_3 106.6(2) no
O4_3 C6_3 H6A_3 110.4 no
C5_3 C6_3 H6A_3 110.4 no
O4_3 C6_3 H6B_3 110.4 no
C5_3 C6_3 H6B_3 110.4 no
H6A_3 C6_3 H6B_3 108.6 no
O4_3 C7_3 C8_3 107.1(2) no
O4_3 C7_3 H7A_3 110.3 no
C8_3 C7_3 H7A_3 110.3 no
O4_3 C7_3 H7B_3 110.3 no
C8_3 C7_3 H7B_3 110.3 no
H7A_3 C7_3 H7B_3 108.5 no
O5_3 C8_3 C7_3 106.4(2) no
O5_3 C8_3 H8A_3 110.5 no
C7_3 C8_3 H8A_3 110.5 no
O5_3 C8_3 H8B_3 110.5 no
C7_3 C8_3 H8B_3 110.5 no
H8A_3 C8_3 H8B_3 108.6 no
O5_3 C9_3 C10_3 106.1(2) no
O5_3 C9_3 H9A_3 110.5 no
C10_3 C9_3 H9A_3 110.5 no
O5_3 C9_3 H9B_3 110.5 no
C10_3 C9_3 H9B_3 110.5 no
H9A_3 C9_3 H9B_3 108.7 no
O1_3 C10_3 C9_3 105.2(2) no
O1_3 C10_3 H10A_3 110.7 no
C9_3 C10_3 H10A_3 110.7 no
O1_3 C10_3 H10B_3 110.7 no
C9_3 C10_3 H10B_3 110.7 no
H10A_3 C10_3 H10B_3 108.8 no
O10_4 N1_4 O8_4 120.7(3) no
O10_4 N1_4 O9_4 120.1(2) no
O8_4 N1_4 O9_4 119.1(2) no
O10_5 N2_5 O9_5 120.8(2) no
O10_5 N2_5 O8_5 120.8(3) no
O9_5 N2_5 O8_5 118.4(2) no
O10_6 N3_6 O8_6 122.0(3) no
O10_6 N3_6 O9_6 119.5(3) no
O8_6 N3_6 O9_6 118.5(3) no
O10_7 N4_7 O8_7 121.7(3) no
O10_7 N4_7 O9_7 119.7(3) no
O8_7 N4_7 O9_7 118.6(2) no
O10_8 N5_8 O8_8 121.1(3) no
O10_8 N5_8 O9_8 120.3(2) no
O8_8 N5_8 O9_8 118.7(2) no
O10_9 N6_9 O9_9 120.5(3) no
O10_9 N6_9 O8_9 120.9(3) no
O9_9 N6_9 O8_9 118.6(2) no

loop_
_geom_bond_atom_site_label_1
_geom_bond_atom_site_label_2
_geom_bond_site_symmetry_2
_geom_bond_distance
_geom_bond_publ_flag
Zn1_1 O7_1 . 1.989(2) no
Zn1_1 O6_1 . 1.999(2) no
Zn1_1 O5_1 . 2.1482(18) no
Zn1_1 O2_1 . 2.2098(19) no
Zn1_1 O3_1 . 2.2265(18) no
Zn1_1 O4_1 . 2.2709(19) no
Zn1_1 O1_1 . 2.2786(19) no
O1_1 C1_1 . 1.432(3) no
O1_1 C10_1 . 1.439(3) no
O2_1 C2_1 . 1.440(3) no
O2_1 C3_1 . 1.441(3) no
O3_1 C5_1 . 1.442(3) no
O3_1 C4_1 . 1.444(3) no
O4_1 C6_1 . 1.435(3) no
O4_1 C7_1 . 1.441(3) no
O5_1 C8_1 . 1.428(3) no
O5_1 C9_1 . 1.430(3) no
O6_1 H6W1_1 . 0.794(17) no
O6_1 H6W2_1 . 0.729(17) no
O7_1 H7W1_1 . 0.756(18) no
O7_1 H7W2_1 . 0.795(17) no
C1_1 C2_1 . 1.506(3) no
C1_1 H1A_1 . 0.9900 no
C1_1 H1B_1 . 0.9900 no
C2_1 H2A_1 . 0.9900 no
C2_1 H2B_1 . 0.9900 no
C3_1 C4_1 . 1.500(4) no
C3_1 H3A_1 . 0.9900 no
C3_1 H3B_1 . 0.9900 no
C4_1 H4A_1 . 0.9900 no
C4_1 H4B_1 . 0.9900 no
C5_1 C6_1 . 1.506(4) no
C5_1 H5A_1 . 0.9900 no
C5_1 H5B_1 . 0.9900 no
C6_1 H6A_1 . 0.9900 no
C6_1 H6B_1 . 0.9900 no
C7_1 C8_1 . 1.507(3) no
C7_1 H7A_1 . 0.9900 no
C7_1 H7B_1 . 0.9900 no
C8_1 H8A_1 . 0.9900 no
C8_1 H8B_1 . 0.9900 no
C9_1 C10_1 . 1.507(4) no
C9_1 H9A_1 . 0.9900 no
C9_1 H9B_1 . 0.9900 no
C10_1 H10A_1 . 0.9900 no
C10_1 H10B_1 . 0.9900 no
Zn2_2 O7_2 . 1.987(2) no
Zn2_2 O6_2 . 2.001(2) no
Zn2_2 O5_2 . 2.1494(18) no
Zn2_2 O2_2 . 2.2152(19) no
Zn2_2 O3_2 . 2.2238(18) no
Zn2_2 O4_2 . 2.2741(19) no
Zn2_2 O1_2 . 2.2773(19) no
O1_2 C10_2 . 1.436(3) no
O1_2 C1_2 . 1.437(3) no
O2_2 C2_2 . 1.435(3) no
O2_2 C3_2 . 1.436(3) no
O3_2 C4_2 . 1.441(3) no
O3_2 C5_2 . 1.444(3) no
O4_2 C7_2 . 1.435(3) no
O4_2 C6_2 . 1.438(3) no
O5_2 C9_2 . 1.425(3) no
O5_2 C8_2 . 1.437(3) no
O6_2 H6W1_2 . 0.776(17) no
O6_2 H6W2_2 . 0.767(17) no
O7_2 H7W1_2 . 0.796(17) no
O7_2 H7W2_2 . 0.745(17) no
C1_2 C2_2 . 1.501(3) no
C1_2 H1A_2 . 0.9900 no
C1_2 H1B_2 . 0.9900 no
C2_2 H2A_2 . 0.9900 no
C2_2 H2B_2 . 0.9900 no
C3_2 C4_2 . 1.502(4) no
C3_2 H3A_2 . 0.9900 no
C3_2 H3B_2 . 0.9900 no
C4_2 H4A_2 . 0.9900 no
C4_2 H4B_2 . 0.9900 no
C5_2 C6_2 . 1.496(4) no
C5_2 H5A_2 . 0.9900 no
C5_2 H5B_2 . 0.9900 no
C6_2 H6A_2 . 0.9900 no
C6_2 H6B_2 . 0.9900 no
C7_2 C8_2 . 1.508(4) no
C7_2 H7A_2 . 0.9900 no
C7_2 H7B_2 . 0.9900 no
C8_2 H8A_2 . 0.9900 no
C8_2 H8B_2 . 0.9900 no
C9_2 C10_2 . 1.502(4) no
C9_2 H9A_2 . 0.9900 no
C9_2 H9B_2 . 0.9900 no
C10_2 H10A_2 . 0.9900 no
C10_2 H10B_2 . 0.9900 no
Zn3_3 O7_3 . 1.984(2) no
Zn3_3 O6_3 . 1.993(2) no
Zn3_3 O5_3 . 2.1514(18) no
Zn3_3 O2_3 . 2.1967(19) no
Zn3_3 O3_3 . 2.2204(18) no
Zn3_3 O1_3 . 2.2817(19) no
Zn3_3 O4_3 . 2.2826(19) no
O1_3 C10_3 . 1.436(3) no
O1_3 C1_3 . 1.440(3) no
O2_3 C3_3 . 1.442(3) no
O2_3 C2_3 . 1.444(3) no
O3_3 C4_3 . 1.436(3) no
O3_3 C5_3 . 1.441(3) no
O4_3 C7_3 . 1.439(3) no
O4_3 C6_3 . 1.441(3) no
O5_3 C9_3 . 1.430(3) no
O5_3 C8_3 . 1.434(3) no
O6_3 H6W1_3 . 0.762(17) no
O6_3 H6W2_3 . 0.727(17) no
O7_3 H7W1_3 . 0.758(18) no
O7_3 H7W2_3 . 0.767(18) no
C1_3 C2_3 . 1.504(3) no
C1_3 H1A_3 . 0.9900 no
C1_3 H1B_3 . 0.9900 no
C2_3 H2A_3 . 0.9900 no
C2_3 H2B_3 . 0.9900 no
C3_3 C4_3 . 1.511(4) no
C3_3 H3A_3 . 0.9900 no
C3_3 H3B_3 . 0.9900 no
C4_3 H4A_3 . 0.9900 no
C4_3 H4B_3 . 0.9900 no
C5_3 C6_3 . 1.500(4) no
C5_3 H5A_3 . 0.9900 no
C5_3 H5B_3 . 0.9900 no
C6_3 H6A_3 . 0.9900 no
C6_3 H6B_3 . 0.9900 no
C7_3 C8_3 . 1.499(4) no
C7_3 H7A_3 . 0.9900 no
C7_3 H7B_3 . 0.9900 no
C8_3 H8A_3 . 0.9900 no
C8_3 H8B_3 . 0.9900 no
C9_3 C10_3 . 1.509(4) no
C9_3 H9A_3 . 0.9900 no
C9_3 H9B_3 . 0.9900 no
C10_3 H10A_3 . 0.9900 no
C10_3 H10B_3 . 0.9900 no
N1_4 O10_4 . 1.236(3) no
N1_4 O8_4 . 1.257(3) no
N1_4 O9_4 . 1.268(3) no
N2_5 O10_5 . 1.234(3) no
N2_5 O9_5 . 1.263(3) no
N2_5 O8_5 . 1.263(3) no
N3_6 O10_6 . 1.232(3) no
N3_6 O8_6 . 1.241(3) no
N3_6 O9_6 . 1.277(3) no
N4_7 O10_7 . 1.235(3) no
N4_7 O8_7 . 1.244(3) no
N4_7 O9_7 . 1.269(3) no
N5_8 O10_8 . 1.233(3) no
N5_8 O8_8 . 1.260(3) no
N5_8 O9_8 . 1.266(3) no
N6_9 O10_9 . 1.238(3) no
N6_9 O9_9 . 1.268(3) no
N6_9 O8_9 . 1.268(3) no

loop_
_geom_torsion_atom_site_label_1
_geom_torsion_atom_site_label_2
_geom_torsion_atom_site_label_3
_geom_torsion_atom_site_label_4
_geom_torsion
_geom_torsion_publ_flag
O7_1 Zn1_1 O1_1 C1_1 65.51(17) no
O6_1 Zn1_1 O1_1 C1_1 -115.88(17) no
O5_1 Zn1_1 O1_1 C1_1 156.43(18) no
O2_1 Zn1_1 O1_1 C1_1 -16.96(16) no
O3_1 Zn1_1 O1_1 C1_1 -34.9(2) no
O4_1 Zn1_1 O1_1 C1_1 151.68(15) no
O7_1 Zn1_1 O1_1 C10_1 -60.48(17) no
O6_1 Zn1_1 O1_1 C10_1 118.13(17) no
O5_1 Zn1_1 O1_1 C10_1 30.43(16) no
O2_1 Zn1_1 O1_1 C10_1 -142.95(18) no
O3_1 Zn1_1 O1_1 C10_1 -160.86(16) no
O4_1 Zn1_1 O1_1 C10_1 25.7(2) no
O7_1 Zn1_1 O2_1 C2_1 -107.45(18) no
O6_1 Zn1_1 O2_1 C2_1 69.89(18) no
O5_1 Zn1_1 O2_1 C2_1 -27.0(2) no
O3_1 Zn1_1 O2_1 C2_1 152.91(19) no
O4_1 Zn1_1 O2_1 C2_1 175.59(16) no
O1_1 Zn1_1 O2_1 C2_1 -16.38(17) no
O7_1 Zn1_1 O2_1 C3_1 119.59(18) no
O6_1 Zn1_1 O2_1 C3_1 -63.07(18) no
O5_1 Zn1_1 O2_1 C3_1 -159.95(16) no
O3_1 Zn1_1 O2_1 C3_1 19.95(16) no
O4_1 Zn1_1 O2_1 C3_1 42.6(2) no
O1_1 Zn1_1 O2_1 C3_1 -149.34(18) no
O7_1 Zn1_1 O3_1 C5_1 64.70(18) no
O6_1 Zn1_1 O3_1 C5_1 -115.50(17) no
O5_1 Zn1_1 O3_1 C5_1 -35.5(2) no
O2_1 Zn1_1 O3_1 C5_1 144.62(18) no
O4_1 Zn1_1 O3_1 C5_1 -21.70(16) no
O1_1 Zn1_1 O3_1 C5_1 162.52(16) no
O7_1 Zn1_1 O3_1 C4_1 -66.28(17) no
O6_1 Zn1_1 O3_1 C4_1 113.52(18) no
O5_1 Zn1_1 O3_1 C4_1 -166.46(16) no
O2_1 Zn1_1 O3_1 C4_1 13.64(16) no
O4_1 Zn1_1 O3_1 C4_1 -152.68(17) no
O1_1 Zn1_1 O3_1 C4_1 31.5(2) no
O7_1 Zn1_1 O4_1 C6_1 -109.36(18) no
O6_1 Zn1_1 O4_1 C6_1 73.17(18) no
O5_1 Zn1_1 O4_1 C6_1 159.61(19) no
O2_1 Zn1_1 O4_1 C6_1 -34.3(2) no
O3_1 Zn1_1 O4_1 C6_1 -11.69(17) no
O1_1 Zn1_1 O4_1 C6_1 164.37(16) no
O7_1 Zn1_1 O4_1 C7_1 122.22(16) no
O6_1 Zn1_1 O4_1 C7_1 -55.25(16) no
O5_1 Zn1_1 O4_1 C7_1 31.19(15) no
O2_1 Zn1_1 O4_1 C7_1 -162.75(15) no
O3_1 Zn1_1 O4_1 C7_1 -140.11(17) no
O1_1 Zn1_1 O4_1 C7_1 35.9(2) no
O7_1 Zn1_1 O5_1 C8_1 -92.6(2) no
O6_1 Zn1_1 O5_1 C8_1 89.1(2) no
O2_1 Zn1_1 O5_1 C8_1 -170.52(17) no
O3_1 Zn1_1 O5_1 C8_1 9.6(2) no
O4_1 Zn1_1 O5_1 C8_1 -4.36(18) no
O1_1 Zn1_1 O5_1 C8_1 178.8(2) no
O7_1 Zn1_1 O5_1 C9_1 88.12(19) no
O6_1 Zn1_1 O5_1 C9_1 -90.13(19) no
O2_1 Zn1_1 O5_1 C9_1 10.2(2) no
O3_1 Zn1_1 O5_1 C9_1 -169.60(16) no
O4_1 Zn1_1 O5_1 C9_1 176.4(2) no
O1_1 Zn1_1 O5_1 C9_1 -0.48(18) no
C10_1 O1_1 C1_1 C2_1 169.7(2) no
Zn1_1 O1_1 C1_1 C2_1 45.4(2) no
C3_1 O2_1 C2_1 C1_1 177.5(2) no
Zn1_1 O2_1 C2_1 C1_1 45.1(3) no
O1_1 C1_1 C2_1 O2_1 -58.6(3) no
C2_1 O2_1 C3_1 C4_1 178.9(2) no
Zn1_1 O2_1 C3_1 C4_1 -48.3(2) no
C5_1 O3_1 C4_1 C3_1 -172.4(2) no
Zn1_1 O3_1 C4_1 C3_1 -42.9(2) no
O2_1 C3_1 C4_1 O3_1 58.1(3) no
C4_1 O3_1 C5_1 C6_1 -179.3(2) no
Zn1_1 O3_1 C5_1 C6_1 50.2(2) no
C7_1 O4_1 C6_1 C5_1 167.6(2) no
Zn1_1 O4_1 C6_1 C5_1 41.1(3) no
O3_1 C5_1 C6_1 O4_1 -59.5(3) no
C6_1 O4_1 C7_1 C8_1 180.0(2) no
Zn1_1 O4_1 C7_1 C8_1 -52.4(2) no
C9_1 O5_1 C8_1 C7_1 157.9(2) no
Zn1_1 O5_1 C8_1 C7_1 -21.4(3) no
O4_1 C7_1 C8_1 O5_1 46.6(3) no
C8_1 O5_1 C9_1 C10_1 153.3(2) no
Zn1_1 O5_1 C9_1 C10_1 -27.5(3) no
C1_1 O1_1 C10_1 C9_1 -179.0(2) no
Zn1_1 O1_1 C10_1 C9_1 -53.8(2) no
O5_1 C9_1 C10_1 O1_1 51.4(3) no
O7_2 Zn2_2 O1_2 C10_2 61.37(17) no
O6_2 Zn2_2 O1_2 C10_2 -116.04(18) no
O5_2 Zn2_2 O1_2 C10_2 -27.17(17) no
O2_2 Zn2_2 O1_2 C10_2 143.83(18) no
O3_2 Zn2_2 O1_2 C10_2 163.86(16) no
O4_2 Zn2_2 O1_2 C10_2 -26.8(2) no
O7_2 Zn2_2 O1_2 C1_2 -64.28(17) no
O6_2 Zn2_2 O1_2 C1_2 118.31(16) no
O5_2 Zn2_2 O1_2 C1_2 -152.82(17) no
O2_2 Zn2_2 O1_2 C1_2 18.18(15) no
O3_2 Zn2_2 O1_2 C1_2 38.2(2) no
O4_2 Zn2_2 O1_2 C1_2 -152.50(15) no
O7_2 Zn2_2 O2_2 C2_2 106.99(18) no
O6_2 Zn2_2 O2_2 C2_2 -71.11(18) no
O5_2 Zn2_2 O2_2 C2_2 29.2(2) no
O3_2 Zn2_2 O2_2 C2_2 -153.02(18) no
O4_2 Zn2_2 O2_2 C2_2 -175.01(15) no
O1_2 Zn2_2 O2_2 C2_2 14.67(16) no
O7_2 Zn2_2 O2_2 C3_2 -117.42(18) no
O6_2 Zn2_2 O2_2 C3_2 64.48(18) no
O5_2 Zn2_2 O2_2 C3_2 164.79(17) no
O3_2 Zn2_2 O2_2 C3_2 -17.43(17) no
O4_2 Zn2_2 O2_2 C3_2 -39.4(2) no
O1_2 Zn2_2 O2_2 C3_2 150.26(19) no
O7_2 Zn2_2 O3_2 C4_2 65.09(17) no
O6_2 Zn2_2 O3_2 C4_2 -116.34(17) no
O5_2 Zn2_2 O3_2 C4_2 162.77(16) no
O2_2 Zn2_2 O3_2 C4_2 -15.01(16) no
O4_2 Zn2_2 O3_2 C4_2 151.72(17) no
O1_2 Zn2_2 O3_2 C4_2 -35.1(2) no
O7_2 Zn2_2 O3_2 C5_2 -65.84(18) no
O6_2 Zn2_2 O3_2 C5_2 112.73(17) no
O5_2 Zn2_2 O3_2 C5_2 31.8(2) no
O2_2 Zn2_2 O3_2 C5_2 -145.95(18) no
O4_2 Zn2_2 O3_2 C5_2 20.79(16) no
O1_2 Zn2_2 O3_2 C5_2 -166.01(16) no
O7_2 Zn2_2 O4_2 C7_2 -121.96(16) no
O6_2 Zn2_2 O4_2 C7_2 55.28(16) no
O5_2 Zn2_2 O4_2 C7_2 -32.99(15) no
O2_2 Zn2_2 O4_2 C7_2 161.95(15) no
O3_2 Zn2_2 O4_2 C7_2 140.08(16) no
O1_2 Zn2_2 O4_2 C7_2 -33.3(2) no
O7_2 Zn2_2 O4_2 C6_2 110.59(18) no
O6_2 Zn2_2 O4_2 C6_2 -72.17(18) no
O5_2 Zn2_2 O4_2 C6_2 -160.44(18) no
O2_2 Zn2_2 O4_2 C6_2 34.5(2) no
O3_2 Zn2_2 O4_2 C6_2 12.63(17) no
O1_2 Zn2_2 O4_2 C6_2 -160.76(16) no
O7_2 Zn2_2 O5_2 C9_2 -93.62(19) no
O6_2 Zn2_2 O5_2 C9_2 86.09(19) no
O2_2 Zn2_2 O5_2 C9_2 -17.7(2) no
O3_2 Zn2_2 O5_2 C9_2 165.88(17) no
O4_2 Zn2_2 O5_2 C9_2 177.1(2) no
O1_2 Zn2_2 O5_2 C9_2 -3.07(18) no
O7_2 Zn2_2 O5_2 C8_2 96.3(2) no
O6_2 Zn2_2 O5_2 C8_2 -84.0(2) no
O2_2 Zn2_2 O5_2 C8_2 172.26(17) no
O3_2 Zn2_2 O5_2 C8_2 -4.2(3) no
O4_2 Zn2_2 O5_2 C8_2 7.09(18) no
O1_2 Zn2_2 O5_2 C8_2 -173.1(2) no
C10_2 O1_2 C1_2 C2_2 -170.2(2) no
Zn2_2 O1_2 C1_2 C2_2 -46.3(3) no
C3_2 O2_2 C2_2 C1_2 -179.0(2) no
Zn2_2 O2_2 C2_2 C1_2 -43.1(3) no
O1_2 C1_2 C2_2 O2_2 57.8(3) no
C2_2 O2_2 C3_2 C4_2 -179.6(2) no
Zn2_2 O2_2 C3_2 C4_2 44.5(3) no
C5_2 O3_2 C4_2 C3_2 172.4(2) no
Zn2_2 O3_2 C4_2 C3_2 42.9(2) no
O2_2 C3_2 C4_2 O3_2 -55.2(3) no
C4_2 O3_2 C5_2 C6_2 179.3(2) no
Zn2_2 O3_2 C5_2 C6_2 -49.9(2) no
C7_2 O4_2 C6_2 C5_2 -167.7(2) no
Zn2_2 O4_2 C6_2 C5_2 -42.4(3) no
O3_2 C5_2 C6_2 O4_2 60.5(3) no
C6_2 O4_2 C7_2 C8_2 179.5(2) no
Zn2_2 O4_2 C7_2 C8_2 53.4(2) no
C9_2 O5_2 C8_2 C7_2 -152.2(2) no
Zn2_2 O5_2 C8_2 C7_2 18.2(3) no
O4_2 C7_2 C8_2 O5_2 -45.4(3) no
C8_2 O5_2 C9_2 C10_2 -158.7(2) no
Zn2_2 O5_2 C9_2 C10_2 30.7(3) no
C1_2 O1_2 C10_2 C9_2 176.2(2) no
Zn2_2 O1_2 C10_2 C9_2 51.5(2) no
O5_2 C9_2 C10_2 O1_2 -52.3(3) no
O7_3 Zn3_3 O1_3 C10_3 60.10(18) no
O6_3 Zn3_3 O1_3 C10_3 -118.82(18) no
O5_3 Zn3_3 O1_3 C10_3 -27.79(17) no
O2_3 Zn3_3 O1_3 C10_3 142.97(18) no
O3_3 Zn3_3 O1_3 C10_3 164.38(16) no
O4_3 Zn3_3 O1_3 C10_3 -29.1(2) no
O7_3 Zn3_3 O1_3 C1_3 -66.51(17) no
O6_3 Zn3_3 O1_3 C1_3 114.56(17) no
O5_3 Zn3_3 O1_3 C1_3 -154.41(18) no
O2_3 Zn3_3 O1_3 C1_3 16.35(16) no
O3_3 Zn3_3 O1_3 C1_3 37.8(2) no
O4_3 Zn3_3 O1_3 C1_3 -155.71(16) no
O7_3 Zn3_3 O2_3 C3_3 -116.46(18) no
O6_3 Zn3_3 O2_3 C3_3 64.60(18) no
O5_3 Zn3_3 O2_3 C3_3 164.39(16) no
O3_3 Zn3_3 O2_3 C3_3 -17.41(17) no
O1_3 Zn3_3 O2_3 C3_3 149.71(18) no
O4_3 Zn3_3 O2_3 C3_3 -38.7(2) no
O7_3 Zn3_3 O2_3 C2_3 110.82(18) no
O6_3 Zn3_3 O2_3 C2_3 -68.11(18) no
O5_3 Zn3_3 O2_3 C2_3 31.7(2) no
O3_3 Zn3_3 O2_3 C2_3 -150.12(18) no
O1_3 Zn3_3 O2_3 C2_3 16.99(17) no
O4_3 Zn3_3 O2_3 C2_3 -171.37(16) no
O7_3 Zn3_3 O3_3 C4_3 65.02(18) no
O6_3 Zn3_3 O3_3 C4_3 -115.42(18) no
O5_3 Zn3_3 O3_3 C4_3 161.89(16) no
O2_3 Zn3_3 O3_3 C4_3 -16.29(16) no
O1_3 Zn3_3 O3_3 C4_3 -37.7(2) no
O4_3 Zn3_3 O3_3 C4_3 150.92(17) no
O7_3 Zn3_3 O3_3 C5_3 -67.28(18) no
O6_3 Zn3_3 O3_3 C5_3 112.28(18) no
O5_3 Zn3_3 O3_3 C5_3 29.6(2) no
O2_3 Zn3_3 O3_3 C5_3 -148.59(18) no
O1_3 Zn3_3 O3_3 C5_3 -169.99(16) no
O4_3 Zn3_3 O3_3 C5_3 18.63(17) no
O7_3 Zn3_3 O4_3 C7_3 -121.03(16) no
O6_3 Zn3_3 O4_3 C7_3 57.65(16) no
O5_3 Zn3_3 O4_3 C7_3 -31.84(15) no
O2_3 Zn3_3 O4_3 C7_3 162.54(15) no
O3_3 Zn3_3 O4_3 C7_3 141.27(17) no
O1_3 Zn3_3 O4_3 C7_3 -30.5(2) no
O7_3 Zn3_3 O4_3 C6_3 112.43(18) no
O6_3 Zn3_3 O4_3 C6_3 -68.89(18) no
O5_3 Zn3_3 O4_3 C6_3 -158.38(19) no
O2_3 Zn3_3 O4_3 C6_3 36.0(2) no
O3_3 Zn3_3 O4_3 C6_3 14.74(17) no
O1_3 Zn3_3 O4_3 C6_3 -157.07(17) no
O7_3 Zn3_3 O5_3 C9_3 -95.26(19) no
O6_3 Zn3_3 O5_3 C9_3 84.35(19) no
O2_3 Zn3_3 O5_3 C9_3 -17.7(2) no
O3_3 Zn3_3 O5_3 C9_3 165.18(16) no
O1_3 Zn3_3 O5_3 C9_3 -2.86(17) no
O4_3 Zn3_3 O5_3 C9_3 176.3(2) no
O7_3 Zn3_3 O5_3 C8_3 93.7(2) no
O6_3 Zn3_3 O5_3 C8_3 -86.7(2) no
O2_3 Zn3_3 O5_3 C8_3 171.27(17) no
O3_3 Zn3_3 O5_3 C8_3 -5.8(3) no
O1_3 Zn3_3 O5_3 C8_3 -173.9(2) no
O4_3 Zn3_3 O5_3 C8_3 5.29(19) no
C10_3 O1_3 C1_3 C2_3 -170.5(2) no
Zn3_3 O1_3 C1_3 C2_3 -45.0(3) no
C3_3 O2_3 C2_3 C1_3 -178.8(2) no
Zn3_3 O2_3 C2_3 C1_3 -45.8(3) no
O1_3 C1_3 C2_3 O2_3 58.4(3) no
C2_3 O2_3 C3_3 C4_3 179.0(2) no
Zn3_3 O2_3 C3_3 C4_3 45.7(2) no
C5_3 O3_3 C4_3 C3_3 176.5(2) no
Zn3_3 O3_3 C4_3 C3_3 44.8(2) no
O2_3 C3_3 C4_3 O3_3 -57.5(3) no
C4_3 O3_3 C5_3 C6_3 -179.3(2) no
Zn3_3 O3_3 C5_3 C6_3 -47.5(2) no
C7_3 O4_3 C6_3 C5_3 -168.1(2) no
Zn3_3 O4_3 C6_3 C5_3 -43.8(3) no
O3_3 C5_3 C6_3 O4_3 59.3(3) no
C6_3 O4_3 C7_3 C8_3 178.6(2) no
Zn3_3 O4_3 C7_3 C8_3 53.2(2) no
C9_3 O5_3 C8_3 C7_3 -150.7(2) no
Zn3_3 O5_3 C8_3 C7_3 20.7(3) no
O4_3 C7_3 C8_3 O5_3 -47.1(3) no
C8_3 O5_3 C9_3 C10_3 -158.0(2) no
Zn3_3 O5_3 C9_3 C10_3 30.6(3) no
C1_3 O1_3 C10_3 C9_3 177.5(2) no
Zn3_3 O1_3 C10_3 C9_3 51.6(2) no
O5_3 C9_3 C10_3 O1_3 -51.7(3) no
